data_4025049
loop_
_publ_author_name
'Jing Li'
'Wangqing Kong'
'Yihua Yu'
'Chunling Fu'
'Shengming Ma'

_publ_section_title
;
Studies on Electrophilic Reaction of Tertiary 2,3-Allenols with NBS in H2O
or Aqueous MeCN: An Efficient Selective Synthesis of 2-Bromoallylic
Ketones, 1,2-Allenyl Ketones, or 3-Bromo-2,5-dihydrofurans
;
_journal_name_full 'Journal of Organic Chemistry'
_journal_page_first 8733
_journal_page_last 8738
_journal_paper_doi 10.1021/jo9018717
_journal_volume 74
_journal_year 2009
_chemical_formula_sum 'C13 H13 Br O'
_chemical_formula_weight 265.14
_chemical_name_systematic
; 
 ? 
;
_space_group_IT_number 14
_symmetry_cell_setting monoclinic
_symmetry_space_group_name_Hall '-P 2yn'
_symmetry_space_group_name_H-M 'P 1 21/n 1'
_atom_sites_solution_hydrogens geom
_atom_sites_solution_primary direct
_atom_sites_solution_secondary difmap
_audit_creation_method SHELXL-97
_cell_angle_alpha 90.00
_cell_angle_beta 99.934(2)
_cell_angle_gamma 90.00
_cell_formula_units_Z 4
_cell_length_a 12.7860(4)
_cell_length_b 6.0794(2)
_cell_length_c 14.2698(4)
_cell_measurement_temperature 173(2)
_cell_volume 1092.58(6)
_computing_structure_refinement 'SHELXL-97 (Sheldrick, 1997)'
_computing_structure_solution 'SHELXS-97 (Sheldrick, 1990)'
_diffrn_ambient_temperature 173(2)
_diffrn_measured_fraction_theta_full 0.999
_diffrn_measured_fraction_theta_max 0.999
_diffrn_radiation_monochromator graphite
_diffrn_radiation_source 'fine-focus sealed tube'
_diffrn_radiation_type MoK\a
_diffrn_radiation_wavelength 0.71073
_diffrn_reflns_av_R_equivalents 0.0389
_diffrn_reflns_av_sigmaI/netI 0.0266
_diffrn_reflns_limit_h_max 15
_diffrn_reflns_limit_h_min -15
_diffrn_reflns_limit_k_max 7
_diffrn_reflns_limit_k_min -7
_diffrn_reflns_limit_l_max 16
_diffrn_reflns_limit_l_min -16
_diffrn_reflns_number 9937
_diffrn_reflns_theta_full 25.00
_diffrn_reflns_theta_max 25.00
_diffrn_reflns_theta_min 1.98
_exptl_absorpt_coefficient_mu 3.731
_exptl_absorpt_correction_T_max 1
_exptl_absorpt_correction_T_min 0.254839
_exptl_absorpt_correction_type multi-scan
_exptl_crystal_colour colorless
_exptl_crystal_density_diffrn 1.612
_exptl_crystal_density_method 'not measured'
_exptl_crystal_description block
_exptl_crystal_F_000 536
_exptl_crystal_size_max 0.764
_exptl_crystal_size_mid 0.702
_exptl_crystal_size_min 0.404
_refine_diff_density_max 0.455
_refine_diff_density_min -0.232
_refine_diff_density_rms 0.053
_refine_ls_extinction_coef 0.0176(9)
_refine_ls_extinction_expression Fc^*^=kFc[1+0.001xFc^2^\l^3^/sin(2\q)]^-1/4^
_refine_ls_extinction_method SHELXL
_refine_ls_goodness_of_fit_ref 1.041
_refine_ls_hydrogen_treatment mixed
_refine_ls_matrix_type full
_refine_ls_number_parameters 145
_refine_ls_number_reflns 1922
_refine_ls_number_restraints 0
_refine_ls_restrained_S_all 1.041
_refine_ls_R_factor_all 0.0216
_refine_ls_R_factor_gt 0.0204
_refine_ls_shift/su_max 0.000
_refine_ls_shift/su_mean 0.000
_refine_ls_structure_factor_coef Fsqd
_refine_ls_weighting_details 'calc w=1/[\s^2^(Fo^2^)+(0.0206P)^2^+0.8397P] where P=(Fo^2^+2Fc^2^)/3'
_refine_ls_weighting_scheme calc
_refine_ls_wR_factor_gt 0.0516
_refine_ls_wR_factor_ref 0.0524
_reflns_number_gt 1831
_reflns_number_total 1922
_reflns_threshold_expression >2sigma(I)
_cod_data_source_file jo9018717_si_001.cif
_cod_data_source_block z
_cod_depositor_comments
;
The following automatic conversions were performed:
'_symmetry_cell_setting' value 'Monoclinic' changed to 'monoclinic'
according to '/home/saulius/struct/CIF-dictionaries/cif_core.dic'
dictionary named 'cif_core.dic' version 2.4.1 from 2010-06-29.

Automatic conversion script
Id: cif_fix_enum 1527 2010-12-29 10:47:43Z saulius 
;
_cod_original_sg_symbol_H-M P2(1)/n
_cod_database_code 4025049

loop_
_symmetry_equiv_pos_as_xyz
'x, y, z'
'-x+1/2, y+1/2, -z+1/2'
'-x, -y, -z'
'x-1/2, -y-1/2, z-1/2'

loop_
_atom_site_label
_atom_site_type_symbol
_atom_site_fract_x
_atom_site_fract_y
_atom_site_fract_z
_atom_site_U_iso_or_equiv
_atom_site_adp_type
_atom_site_occupancy
_atom_site_symmetry_multiplicity
_atom_site_calc_flag
_atom_site_refinement_flags
_atom_site_disorder_assembly
_atom_site_disorder_group
Br1 Br 0.463255(15) 0.15708(3) 0.109257(13) 0.02253(11) Uani 1 1 d . . .
O1 O 0.25230(10) 0.3756(2) 0.22281(10) 0.0195(3) Uani 1 1 d . . .
C1 C 0.53550(13) 0.5001(3) 0.28543(13) 0.0153(4) Uani 1 1 d . . .
C2 C 0.61279(15) 0.6519(3) 0.27216(15) 0.0210(4) Uani 1 1 d . . .
H2A H 0.5948 0.7690 0.2283 0.025 Uiso 1 1 calc R . .
C3 C 0.71606(16) 0.6357(3) 0.32191(15) 0.0254(5) Uani 1 1 d . . .
H3A H 0.7682 0.7406 0.3120 0.030 Uiso 1 1 calc R . .
C4 C 0.74200(15) 0.4664(4) 0.38560(14) 0.0256(5) Uani 1 1 d . . .
H4A H 0.8123 0.4538 0.4199 0.031 Uiso 1 1 calc R . .
C5 C 0.66570(15) 0.3143(3) 0.39971(14) 0.0228(4) Uani 1 1 d . . .
H5A H 0.6846 0.1984 0.4440 0.027 Uiso 1 1 calc R . .
C6 C 0.56138(14) 0.3271(3) 0.35034(14) 0.0169(4) Uani 1 1 d . . .
C7 C 0.48042(15) 0.1613(3) 0.37008(14) 0.0202(4) Uani 1 1 d . . .
H7A H 0.5177 0.0386 0.4074 0.024 Uiso 1 1 calc R . .
H7B H 0.4436 0.1004 0.3089 0.024 Uiso 1 1 calc R . .
C8 C 0.39738(15) 0.2566(3) 0.42449(14) 0.0221(4) Uani 1 1 d . . .
H8A H 0.4316 0.2903 0.4906 0.027 Uiso 1 1 calc R . .
H8B H 0.3415 0.1453 0.4272 0.027 Uiso 1 1 calc R . .
C9 C 0.34607(14) 0.4672(3) 0.37724(13) 0.0193(4) Uani 1 1 d . . .
H9A H 0.2761 0.4910 0.3965 0.023 Uiso 1 1 calc R . .
H9B H 0.3917 0.5956 0.3985 0.023 Uiso 1 1 calc R . .
C10 C 0.33220(14) 0.4465(3) 0.27095(13) 0.0155(4) Uani 1 1 d . . .
C11 C 0.42503(13) 0.5291(3) 0.22555(12) 0.0140(4) Uani 1 1 d . . .
H11A H 0.4147 0.6920 0.2205 0.017 Uiso 1 1 calc R . .
C12 C 0.41767(13) 0.4521(3) 0.12443(13) 0.0156(4) Uani 1 1 d . . .
C13 C 0.38217(15) 0.5668(4) 0.04732(15) 0.0225(4) Uani 1 1 d . . .
H13B H 0.3785(17) 0.508(4) -0.0126(17) 0.024(6) Uiso 1 1 d . . .
H13A H 0.3631(18) 0.713(4) 0.0557(16) 0.026(6) Uiso 1 1 d . . .

loop_
_atom_site_aniso_label
_atom_site_aniso_U_11
_atom_site_aniso_U_22
_atom_site_aniso_U_33
_atom_site_aniso_U_23
_atom_site_aniso_U_13
_atom_site_aniso_U_12
Br1 0.02700(14) 0.01874(13) 0.02240(15) -0.00393(7) 0.00578(9) 0.00363(7)
O1 0.0158(7) 0.0190(7) 0.0236(7) 0.0007(6) 0.0032(6) -0.0024(5)
C1 0.0141(8) 0.0186(9) 0.0140(9) -0.0023(7) 0.0045(7) 0.0011(7)
C2 0.0200(9) 0.0222(10) 0.0212(10) 0.0005(8) 0.0046(8) -0.0024(8)
C3 0.0178(9) 0.0330(11) 0.0258(11) -0.0050(9) 0.0049(8) -0.0074(8)
C4 0.0136(9) 0.0429(12) 0.0199(10) -0.0052(9) 0.0013(8) 0.0014(9)
C5 0.0214(10) 0.0306(11) 0.0166(10) 0.0018(8) 0.0040(8) 0.0076(8)
C6 0.0166(9) 0.0193(9) 0.0162(10) -0.0022(7) 0.0062(7) 0.0026(7)
C7 0.0215(10) 0.0184(9) 0.0209(10) 0.0065(8) 0.0040(8) 0.0020(7)
C8 0.0210(9) 0.0256(10) 0.0205(10) 0.0069(9) 0.0057(8) -0.0003(8)
C9 0.0186(9) 0.0234(10) 0.0174(10) 0.0020(8) 0.0073(7) 0.0022(8)
C10 0.0146(8) 0.0109(8) 0.0219(10) 0.0030(7) 0.0055(7) 0.0036(7)
C11 0.0136(8) 0.0131(8) 0.0157(9) 0.0005(7) 0.0035(7) 0.0004(7)
C12 0.0120(8) 0.0155(9) 0.0202(10) 0.0003(7) 0.0053(7) 0.0002(7)
C13 0.0223(10) 0.0263(11) 0.0197(11) 0.0015(9) 0.0061(8) 0.0006(8)

loop_
_atom_type_symbol
_atom_type_description
_atom_type_scat_dispersion_real
_atom_type_scat_dispersion_imag
_atom_type_scat_source
C C 0.0033 0.0016 'International Tables Vol C Tables 4.2.6.8 and 6.1.1.4'
H H 0.0000 0.0000 'International Tables Vol C Tables 4.2.6.8 and 6.1.1.4'
O O 0.0106 0.0060 'International Tables Vol C Tables 4.2.6.8 and 6.1.1.4'
Br Br -0.2901 2.4595 'International Tables Vol C Tables 4.2.6.8 and 6.1.1.4'

loop_
_geom_angle_atom_site_label_1
_geom_angle_atom_site_label_2
_geom_angle_atom_site_label_3
_geom_angle
_geom_angle_site_symmetry_1
_geom_angle_site_symmetry_3
_geom_angle_publ_flag
C2 C1 C6 119.73(16) . . ?
C2 C1 C11 117.22(16) . . ?
C6 C1 C11 123.04(16) . . ?
C1 C2 C3 121.25(18) . . ?
C1 C2 H2A 119.4 . . ?
C3 C2 H2A 119.4 . . ?
C4 C3 C2 119.32(18) . . ?
C4 C3 H3A 120.3 . . ?
C2 C3 H3A 120.3 . . ?
C3 C4 C5 120.03(18) . . ?
C3 C4 H4A 120.0 . . ?
C5 C4 H4A 120.0 . . ?
C4 C5 C6 121.64(19) . . ?
C4 C5 H5A 119.2 . . ?
C6 C5 H5A 119.2 . . ?
C5 C6 C1 118.03(17) . . ?
C5 C6 C7 119.68(17) . . ?
C1 C6 C7 122.27(16) . . ?
C6 C7 C8 113.61(16) . . ?
C6 C7 H7A 108.8 . . ?
C8 C7 H7A 108.8 . . ?
C6 C7 H7B 108.8 . . ?
C8 C7 H7B 108.8 . . ?
H7A C7 H7B 107.7 . . ?
C7 C8 C9 111.85(15) . . ?
C7 C8 H8A 109.2 . . ?
C9 C8 H8A 109.2 . . ?
C7 C8 H8B 109.2 . . ?
C9 C8 H8B 109.2 . . ?
H8A C8 H8B 107.9 . . ?
C10 C9 C8 109.84(15) . . ?
C10 C9 H9A 109.7 . . ?
C8 C9 H9A 109.7 . . ?
C10 C9 H9B 109.7 . . ?
C8 C9 H9B 109.7 . . ?
H9A C9 H9B 108.2 . . ?
O1 C10 C9 123.04(16) . . ?
O1 C10 C11 121.17(17) . . ?
C9 C10 C11 115.76(15) . . ?
C12 C11 C1 113.50(14) . . ?
C12 C11 C10 112.26(14) . . ?
C1 C11 C10 115.73(15) . . ?
C12 C11 H11A 104.6 . . ?
C1 C11 H11A 104.6 . . ?
C10 C11 H11A 104.6 . . ?
C13 C12 C11 126.34(18) . . ?
C13 C12 Br1 118.11(15) . . ?
C11 C12 Br1 115.55(12) . . ?
C12 C13 H13B 121.6(14) . . ?
C12 C13 H13A 117.2(14) . . ?
H13B C13 H13A 121(2) . . ?

loop_
_geom_bond_atom_site_label_1
_geom_bond_atom_site_label_2
_geom_bond_distance
_geom_bond_site_symmetry_2
_geom_bond_publ_flag
Br1 C12 1.9096(18) . ?
O1 C10 1.208(2) . ?
C1 C2 1.389(3) . ?
C1 C6 1.403(3) . ?
C1 C11 1.530(2) . ?
C2 C3 1.391(3) . ?
C2 H2A 0.9500 . ?
C3 C4 1.375(3) . ?
C3 H3A 0.9500 . ?
C4 C5 1.384(3) . ?
C4 H4A 0.9500 . ?
C5 C6 1.399(3) . ?
C5 H5A 0.9500 . ?
C6 C7 1.506(3) . ?
C7 C8 1.533(3) . ?
C7 H7A 0.9900 . ?
C7 H7B 0.9900 . ?
C8 C9 1.540(3) . ?
C8 H8A 0.9900 . ?
C8 H8B 0.9900 . ?
C9 C10 1.502(3) . ?
C9 H9A 0.9900 . ?
C9 H9B 0.9900 . ?
C10 C11 1.532(2) . ?
C11 C12 1.504(3) . ?
C11 H11A 1.0000 . ?
C12 C13 1.316(3) . ?
C13 H13B 0.92(2) . ?
C13 H13A 0.94(2) . ?

loop_
_geom_torsion_atom_site_label_1
_geom_torsion_atom_site_label_2
_geom_torsion_atom_site_label_3
_geom_torsion_atom_site_label_4
_geom_torsion
_geom_torsion_site_symmetry_1
_geom_torsion_site_symmetry_2
_geom_torsion_site_symmetry_3
_geom_torsion_site_symmetry_4
_geom_torsion_publ_flag
C6 C1 C2 C3 0.2(3) . . . . ?
C11 C1 C2 C3 -178.56(18) . . . . ?
C1 C2 C3 C4 -0.1(3) . . . . ?
C2 C3 C4 C5 0.0(3) . . . . ?
C3 C4 C5 C6 0.2(3) . . . . ?
C4 C5 C6 C1 -0.1(3) . . . . ?
C4 C5 C6 C7 -178.35(18) . . . . ?
C2 C1 C6 C5 -0.1(3) . . . . ?
C11 C1 C6 C5 178.61(17) . . . . ?
C2 C1 C6 C7 178.12(17) . . . . ?
C11 C1 C6 C7 -3.2(3) . . . . ?
C5 C6 C7 C8 108.4(2) . . . . ?
C1 C6 C7 C8 -69.8(2) . . . . ?
C6 C7 C8 C9 51.2(2) . . . . ?
C7 C8 C9 C10 36.9(2) . . . . ?
C8 C9 C10 O1 91.6(2) . . . . ?
C8 C9 C10 C11 -90.52(18) . . . . ?
C2 C1 C11 C12 77.4(2) . . . . ?
C6 C1 C11 C12 -101.3(2) . . . . ?
C2 C1 C11 C10 -150.69(17) . . . . ?
C6 C1 C11 C10 30.6(2) . . . . ?
O1 C10 C11 C12 -16.5(2) . . . . ?
C9 C10 C11 C12 165.57(15) . . . . ?
O1 C10 C11 C1 -148.98(17) . . . . ?
C9 C10 C11 C1 33.1(2) . . . . ?
C1 C11 C12 C13 -126.96(19) . . . . ?
C10 C11 C12 C13 99.4(2) . . . . ?
C1 C11 C12 Br1 53.90(18) . . . . ?
C10 C11 C12 Br1 -79.69(16) . . . . ?
